data_7247107
loop_
_publ_author_name
'Hao, Yucheng'
'Zhang, Yang'
'Zhang, Yuying'
'Fu, Zixiang'
'Heng, Chunyang'
'Li, Junjie'
'You, Jiatian'
'Hu, Kunhong'
'Lin, Yuan'
'Li, Haijian'

_publ_section_title
;
 A series of novel phosphites/phosphates with deep-ultraviolet cut-off
 edges from 0D polar to 3D non-polar architectures
;
_journal_issue 34
_journal_name_full CrystEngComm
_journal_page_first 4864
_journal_page_last 4872
_journal_paper_doi 10.1039/D3CE00464C
_journal_volume 25
_journal_year 2023
_chemical_formula_sum 'Al O5 P'
_chemical_formula_weight 137.95
_space_group_crystal_system triclinic
_space_group_IT_number 2
_space_group_name_Hall '-P 1'
_space_group_name_H-M_alt 'P -1'
_audit_creation_method SHELXL-2014/7
_audit_update_record
;
2023-07-07 deposited with the CCDC.	2023-07-17 downloaded from the CCDC.
;
_cell_angle_alpha 89.340(11)
_cell_angle_beta 67.136(12)
_cell_angle_gamma 87.675(7)
_cell_formula_units_Z 4
_cell_length_a 6.8925(6)
_cell_length_b 7.1249(6)
_cell_length_c 8.6411(14)
_cell_measurement_reflns_used 2282
_cell_measurement_temperature 293(2)
_cell_measurement_theta_max 28.1910
_cell_measurement_theta_min 2.8400
_cell_volume 390.68(9)
_computing_structure_refinement 'SHELXL-2014/7 (Sheldrick, 2014)'
_diffrn_ambient_temperature 293(2)
_diffrn_measured_fraction_theta_full 0.060
_diffrn_measured_fraction_theta_max 0.140
_diffrn_measurement_device_type 'ROD, Synergy Custom DW system, HyPix'
_diffrn_radiation_type MoK\a
_diffrn_radiation_wavelength 0.71073
_diffrn_reflns_av_R_equivalents 0.0772
_diffrn_reflns_av_unetI/netI 0.0956
_diffrn_reflns_Laue_measured_fraction_full 0.060
_diffrn_reflns_Laue_measured_fraction_max 0.140
_diffrn_reflns_limit_h_max 8
_diffrn_reflns_limit_h_min -6
_diffrn_reflns_limit_k_max 8
_diffrn_reflns_limit_k_min -8
_diffrn_reflns_limit_l_max 10
_diffrn_reflns_limit_l_min -10
_diffrn_reflns_number 331
_diffrn_reflns_point_group_measured_fraction_full 0.060
_diffrn_reflns_point_group_measured_fraction_max 0.140
_diffrn_reflns_theta_full 25.242
_diffrn_reflns_theta_max 26.356
_diffrn_reflns_theta_min 24.715
_exptl_absorpt_coefficient_mu 0.821
_exptl_crystal_colour colorless
_exptl_crystal_density_diffrn 2.345
_exptl_crystal_description block
_exptl_crystal_F_000 272
_exptl_crystal_size_max 0.09
_exptl_crystal_size_mid 0.07
_exptl_crystal_size_min 0.04
_refine_diff_density_max 0.150
_refine_diff_density_min -0.160
_refine_diff_density_rms 0.039
_refine_ls_extinction_method none
_refine_ls_goodness_of_fit_ref 1.116
_refine_ls_matrix_type full
_refine_ls_number_parameters 133
_refine_ls_number_reflns 224
_refine_ls_number_restraints 72
_refine_ls_restrained_S_all 0.902
_refine_ls_R_factor_all 0.0963
_refine_ls_R_factor_gt 0.0916
_refine_ls_shift/su_max 0.000
_refine_ls_shift/su_mean 0.000
_refine_ls_structure_factor_coef Fsqd
_refine_ls_weighting_details 'w=1/[\s^2^(Fo^2^)+5.8425P] where P=(Fo^2^+2Fc^2^)/3'
_refine_ls_weighting_scheme calc
_refine_ls_wR_factor_gt 0.2050
_refine_ls_wR_factor_ref 0.2100
_reflns_Friedel_coverage 0.000
_reflns_number_gt 204
_reflns_number_total 224
_reflns_threshold_expression 'I > 2\s(I)'
_cod_data_source_file d3ce00464c2.cif
_cod_data_source_block a_CCDC1
_cod_depositor_comments 'Adding full bibliography for 7247106--7247109.cif.'
_cod_database_code 7247107
_shelx_shelxl_version_number 2014/7
_shelx_space_group_comment
;
The symmetry employed for this shelxl refinement is uniquely defined
by the following loop, which should always be used as a source of
symmetry information in preference to the above space-group names.
They are only intended as comments.
;

loop_
_space_group_symop_operation_xyz
'x, y, z'
'-x, -y, -z'

loop_
_atom_site_label
_atom_site_type_symbol
_atom_site_fract_x
_atom_site_fract_y
_atom_site_fract_z
_atom_site_U_iso_or_equiv
_atom_site_adp_type
_atom_site_occupancy
_atom_site_site_symmetry_order
_atom_site_calc_flag
_atom_site_refinement_flags_posn
_atom_site_refinement_flags_adp
_atom_site_refinement_flags_occupancy
_atom_site_disorder_assembly
_atom_site_disorder_group
P1 P 0.3268(12) 0.1652(9) 0.8755(9) 0.019(9) Uani 1 1 d . . . . .
P2 P 0.3064(11) 0.3245(11) 1.3676(10) 0.025(9) Uani 1 1 d . . . . .
Al1 Al 0.0000 0.0000 1.5000 0.018(9) Uani 1 2 d S U P . .
Al2 Al 0.0000 0.5000 1.0000 0.021(9) Uani 1 2 d S U P . .
Al3 Al 0.5000 0.5000 1.0000 0.018(9) Uani 1 2 d S U P . .
Al4 Al 0.5000 0.0000 0.5000 0.018(9) Uani 1 2 d S . P . .
O1 O 0.507(3) 0.286(3) 0.878(3) 0.023(9) Uani 1 1 d . U . . .
O2 O 0.217(3) 0.540(3) 1.060(2) 0.019(9) Uani 1 1 d . U . . .
O3 O 0.132(4) 0.195(3) 1.369(3) 0.029(9) Uani 1 1 d . U . . .
O4 O 0.236(4) -0.070(3) 1.525(3) 0.020(9) Uani 1 1 d . U . . .
O5 O 0.126(4) 0.651(4) 0.805(4) 0.033(10) Uani 1 1 d . U . . .
O6 O 0.076(4) -0.149(3) 1.300(3) 0.031(10) Uani 1 1 d . U . . .
O7 O 0.460(5) 0.354(3) 1.188(4) 0.032(10) Uani 1 1 d . . . . .
O8 O 0.399(4) 0.025(3) 0.732(3) 0.025(9) Uani 1 1 d . U . . .
O9 O 0.138(4) 0.295(3) 0.878(3) 0.026(9) Uani 1 1 d . U . . .
O10 O 0.417(4) 0.235(4) 1.470(4) 0.027(9) Uani 1 1 d . U . . .

loop_
_atom_site_aniso_label
_atom_site_aniso_U_11
_atom_site_aniso_U_22
_atom_site_aniso_U_33
_atom_site_aniso_U_23
_atom_site_aniso_U_13
_atom_site_aniso_U_12
P1 0.026(9) 0.010(9) 0.019(9) -0.0021(17) -0.007(4) 0.004(2)
P2 0.020(9) 0.028(9) 0.027(9) 0.006(2) -0.011(4) 0.000(2)
Al1 0.019(9) 0.018(9) 0.015(9) -0.001(3) -0.005(4) 0.001(3)
Al2 0.020(9) 0.020(9) 0.025(9) -0.001(3) -0.011(4) 0.003(3)
Al3 0.017(9) 0.020(9) 0.019(9) -0.002(3) -0.008(4) 0.000(3)
Al4 0.014(10) 0.020(10) 0.019(10) -0.006(3) -0.008(5) 0.008(3)
O1 0.023(11) 0.025(11) 0.023(11) -0.003(5) -0.012(6) -0.003(6)
O2 0.014(11) 0.025(10) 0.018(10) -0.008(5) -0.007(6) 0.004(5)
O3 0.026(10) 0.033(11) 0.027(11) 0.010(6) -0.009(7) -0.001(6)
O4 0.016(11) 0.020(11) 0.025(11) -0.004(5) -0.009(6) -0.001(5)
O5 0.014(11) 0.038(13) 0.052(14) 0.003(9) -0.018(8) 0.002(7)
O6 0.031(13) 0.029(12) 0.028(12) -0.015(7) -0.007(8) 0.006(8)
O7 0.035(15) 0.024(12) 0.047(16) -0.006(8) -0.028(12) 0.005(7)
O8 0.032(11) 0.027(11) 0.014(11) -0.008(5) -0.007(6) -0.001(6)
O9 0.025(11) 0.017(11) 0.034(11) 0.002(6) -0.010(7) 0.004(6)
O10 0.027(11) 0.028(11) 0.030(11) 0.004(5) -0.015(6) 0.000(6)

loop_
_atom_type_symbol
_atom_type_description
_atom_type_scat_dispersion_real
_atom_type_scat_dispersion_imag
_atom_type_scat_source
O O 0.0106 0.0060 'International Tables Vol C Tables 4.2.6.8 and 6.1.1.4'
Al Al 0.0645 0.0514 'International Tables Vol C Tables 4.2.6.8 and 6.1.1.4'
P P 0.1023 0.0942 'International Tables Vol C Tables 4.2.6.8 and 6.1.1.4'

loop_
_geom_angle_atom_site_label_1
_geom_angle_atom_site_label_2
_geom_angle_atom_site_label_3
_geom_angle
_geom_angle_site_symmetry_1
_geom_angle_site_symmetry_3
_geom_angle_publ_flag
O8 P1 O1 112.8(12) . . ?
O8 P1 O9 112.4(15) . . ?
O1 P1 O9 110.1(12) . . ?
O10 P2 O7 110.7(14) . . ?
O10 P2 O3 108.8(15) . . ?
O7 P2 O3 109.4(15) . . ?
O4 Al1 O4 180.0 2_558 . ?
O4 Al1 O3 89.7(11) 2_558 . ?
O4 Al1 O3 90.3(11) . . ?
O4 Al1 O3 90.3(11) 2_558 2_558 ?
O4 Al1 O3 89.7(11) . 2_558 ?
O3 Al1 O3 180.0 . 2_558 ?
O4 Al1 O6 92.0(11) 2_558 2_558 ?
O4 Al1 O6 88.0(11) . 2_558 ?
O3 Al1 O6 91.7(13) . 2_558 ?
O3 Al1 O6 88.3(13) 2_558 2_558 ?
O4 Al1 O6 88.0(11) 2_558 . ?
O4 Al1 O6 92.0(11) . . ?
O3 Al1 O6 88.3(13) . . ?
O3 Al1 O6 91.7(13) 2_558 . ?
O6 Al1 O6 180.0 2_558 . ?
O2 Al2 O2 180.0(10) . 2_567 ?
O2 Al2 O9 91.0(10) . . ?
O2 Al2 O9 89.0(10) 2_567 . ?
O2 Al2 O9 89.0(10) . 2_567 ?
O2 Al2 O9 91.0(10) 2_567 2_567 ?
O9 Al2 O9 180.0 . 2_567 ?
O2 Al2 O5 90.0(10) . . ?
O2 Al2 O5 90.0(10) 2_567 . ?
O9 Al2 O5 89.0(12) . . ?
O9 Al2 O5 91.0(12) 2_567 . ?
O2 Al2 O5 90.0(10) . 2_567 ?
O2 Al2 O5 90.0(10) 2_567 2_567 ?
O9 Al2 O5 91.0(12) . 2_567 ?
O9 Al2 O5 89.0(12) 2_567 2_567 ?
O5 Al2 O5 180.0 . 2_567 ?
O2 Al3 O2 180.0 2_667 . ?
O2 Al3 O7 87.9(11) 2_667 . ?
O2 Al3 O7 92.1(11) . . ?
O2 Al3 O7 92.1(11) 2_667 2_667 ?
O2 Al3 O7 87.9(11) . 2_667 ?
O7 Al3 O7 180.0 . 2_667 ?
O2 Al3 O1 92.7(9) 2_667 2_667 ?
O2 Al3 O1 87.3(9) . 2_667 ?
O7 Al3 O1 90.3(10) . 2_667 ?
O7 Al3 O1 89.7(10) 2_667 2_667 ?
O2 Al3 O1 87.3(9) 2_667 . ?
O2 Al3 O1 92.7(9) . . ?
O7 Al3 O1 89.7(10) . . ?
O7 Al3 O1 90.3(10) 2_667 . ?
O1 Al3 O1 180.0 2_667 . ?
O10 Al4 O10 180.0(19) 2_657 1_554 ?
O10 Al4 O4 93.1(10) 2_657 1_554 ?
O10 Al4 O4 86.9(10) 1_554 1_554 ?
O10 Al4 O4 86.9(10) 2_657 2_657 ?
O10 Al4 O4 93.1(10) 1_554 2_657 ?
O4 Al4 O4 180.0 1_554 2_657 ?
O10 Al4 O8 93.6(13) 2_657 2_656 ?
O10 Al4 O8 86.4(13) 1_554 2_656 ?
O4 Al4 O8 92.2(11) 1_554 2_656 ?
O4 Al4 O8 87.8(11) 2_657 2_656 ?
O10 Al4 O8 86.4(13) 2_657 . ?
O10 Al4 O8 93.6(13) 1_554 . ?
O4 Al4 O8 87.8(11) 1_554 . ?
O4 Al4 O8 92.2(11) 2_657 . ?
O8 Al4 O8 180.0 2_656 . ?
P1 O1 Al3 130.6(14) . . ?
Al2 O2 Al3 144.4(11) . . ?
P2 O3 Al1 133.7(17) . . ?
Al1 O4 Al4 145.5(12) . 1_556 ?
P2 O7 Al3 142.2(16) . . ?
P1 O8 Al4 144.4(16) . . ?
P1 O9 Al2 133.8(15) . . ?
P2 O10 Al4 135.6(17) . 1_556 ?

loop_
_geom_bond_atom_site_label_1
_geom_bond_atom_site_label_2
_geom_bond_distance
_geom_bond_site_symmetry_2
_geom_bond_publ_flag
P1 O8 1.51(2) . ?
P1 O1 1.55(2) . ?
P1 O9 1.56(2) . ?
P2 O10 1.50(2) . ?
P2 O7 1.52(3) . ?
P2 O3 1.54(3) . ?
Al1 O4 1.77(2) 2_558 ?
Al1 O4 1.77(2) . ?
Al1 O3 1.82(2) . ?
Al1 O3 1.82(2) 2_558 ?
Al1 O6 1.92(2) 2_558 ?
Al1 O6 1.92(2) . ?
Al2 O2 1.794(18) . ?
Al2 O2 1.794(18) 2_567 ?
Al2 O9 1.82(2) . ?
Al2 O9 1.82(2) 2_567 ?
Al2 O5 1.91(3) . ?
Al2 O5 1.91(3) 2_567 ?
Al3 O2 1.825(18) 2_667 ?
Al3 O2 1.825(18) . ?
Al3 O7 1.85(3) . ?
Al3 O7 1.85(3) 2_667 ?
Al3 O1 1.85(2) 2_667 ?
Al3 O1 1.85(2) . ?
Al4 O10 1.80(3) 2_657 ?
Al4 O10 1.80(3) 1_554 ?
Al4 O4 1.83(2) 1_554 ?
Al4 O4 1.83(2) 2_657 ?
Al4 O8 1.86(2) 2_656 ?
Al4 O8 1.86(2) . ?
O4 Al4 1.83(2) 1_556 ?
O10 Al4 1.80(3) 1_556 ?
